data_4302895
loop_
_publ_author_name
'Mahendra Yadav'
'Ashish Kumar Singh'
'Biswajit Maiti'
'Daya Shankar Pandey'

_publ_section_title
;
Heteroleptic Arene Ruthenium Complexes Based onmeso-Substituted Dipyrrins:
Synthesis, Structure, Reactivity, and Electrochemical Studies
;
_journal_name_full 'Inorganic Chemistry'
_journal_page_first 7593
_journal_page_last 7603
_journal_paper_doi 10.1021/ic9000957
_journal_volume 48
_journal_year 2009
_chemical_formula_sum 'C22 H16 Cl N3 Ru'
_chemical_formula_weight 458.90
_space_group_IT_number 14
_symmetry_cell_setting monoclinic
_symmetry_Int_Tables_number 14
_symmetry_space_group_name_Hall '-P 2yn'
_symmetry_space_group_name_H-M 'P 1 21/n 1'
_atom_sites_solution_hydrogens geom
_atom_sites_solution_primary direct
_atom_sites_solution_secondary difmap
_audit_creation_method SHELXL-97
_cell_angle_alpha 90.00
_cell_angle_beta 101.851(2)
_cell_angle_gamma 90.00
_cell_formula_units_Z 4
_cell_length_a 13.1357(3)
_cell_length_b 7.37310(10)
_cell_length_c 19.0071(5)
_cell_measurement_reflns_used 6205
_cell_measurement_temperature 150(2)
_cell_measurement_theta_max 32.4718
_cell_measurement_theta_min 2.9618
_cell_volume 1801.62(7)
_computing_cell_refinement 'CrysAlis RED, Oxford Diffraction Ltd.,'
_computing_data_collection 'CrysAlis CCD, Oxford Diffraction Ltd.,'
_computing_data_reduction 'CrysAlis RED, Oxford Diffraction Ltd.,'
_computing_molecular_graphics Ortep3
_computing_publication_material Shelx97
_computing_structure_refinement 'SHELXL-97 (Sheldrick, 1997)'
_computing_structure_solution 'SHELXS-97 (Sheldrick, 1997)'
_diffrn_ambient_temperature 120(2)
_diffrn_detector_area_resol_mean 15.9948
_diffrn_measured_fraction_theta_full 0.999
_diffrn_measured_fraction_theta_max 0.999
_diffrn_measurement_device_type 'OXFORD DIFFRACTION XCALIBUR-S'
_diffrn_measurement_method \w/q-scan
_diffrn_radiation_monochromator graphite
_diffrn_radiation_type MoK\a
_diffrn_radiation_wavelength 0.71073
_diffrn_reflns_av_R_equivalents 0.0474
_diffrn_reflns_av_sigmaI/netI 0.0496
_diffrn_reflns_limit_h_max 15
_diffrn_reflns_limit_h_min -15
_diffrn_reflns_limit_k_max 8
_diffrn_reflns_limit_k_min -6
_diffrn_reflns_limit_l_max 22
_diffrn_reflns_limit_l_min -22
_diffrn_reflns_number 14673
_diffrn_reflns_theta_full 25.00
_diffrn_reflns_theta_max 25.00
_diffrn_reflns_theta_min 2.97
_diffrn_source 'Enhance (Mo) X-ray Source'
_exptl_absorpt_coefficient_mu 1.030
_exptl_absorpt_correction_T_max 0.8051
_exptl_absorpt_correction_T_min 0.7274
_exptl_absorpt_correction_type multi-scan
_exptl_absorpt_process_details
;
CrysAlis RED, Oxford Diffraction Ltd.,
Version 1.171.31.7 (release 18-10-2006 CrysAlis171 .NET)
(compiled Oct 18 2006,16:28:17)
Empirical absorption correction using spherical harmonics,
 implemented in SCALE3 ABSPACK scaling algorithm.
;
_exptl_crystal_colour orange
_exptl_crystal_density_diffrn 1.692
_exptl_crystal_density_method 'not measured'
_exptl_crystal_description block
_exptl_crystal_F_000 920
_exptl_crystal_size_max 0.33
_exptl_crystal_size_mid 0.27
_exptl_crystal_size_min 0.22
_refine_diff_density_max 0.336
_refine_diff_density_min -0.331
_refine_diff_density_rms 0.070
_refine_ls_extinction_method none
_refine_ls_goodness_of_fit_ref 0.927
_refine_ls_matrix_type full
_refine_ls_number_parameters 244
_refine_ls_number_reflns 3177
_refine_ls_number_restraints 0
_refine_ls_restrained_S_all 0.927
_refine_ls_R_factor_all 0.0466
_refine_ls_R_factor_gt 0.0260
_refine_ls_shift/su_max 0.001
_refine_ls_shift/su_mean 0.000
_refine_ls_structure_factor_coef Fsqd
_refine_ls_weighting_details 'calc w=1/[\s^2^(Fo^2^)+(0.0263P)^2^+0.0000P] where P=(Fo^2^+2Fc^2^)/3'
_refine_ls_weighting_scheme calc
_refine_ls_wR_factor_gt 0.0510
_refine_ls_wR_factor_ref 0.0541
_reflns_number_gt 2382
_reflns_number_total 3177
_reflns_threshold_expression >2sigma(I)
_cod_data_source_file ic9000957_si_001_2.cif
_cod_data_source_block Complex2
_cod_original_sg_symbol_H-M 'P 21/n'
_cod_database_code 4302895

loop_
_symmetry_equiv_pos_as_xyz
'x, y, z'
'-x+1/2, y+1/2, -z+1/2'
'-x, -y, -z'
'x-1/2, -y-1/2, z-1/2'

loop_
_atom_site_label
_atom_site_type_symbol
_atom_site_fract_x
_atom_site_fract_y
_atom_site_fract_z
_atom_site_U_iso_or_equiv
_atom_site_adp_type
_atom_site_occupancy
_atom_site_symmetry_multiplicity
_atom_site_calc_flag
_atom_site_refinement_flags
_atom_site_disorder_assembly
_atom_site_disorder_group
Ru1 Ru 0.47088(2) 0.19697(3) 0.629836(14) 0.01932(8) Uani 1 1 d . . .
Cl1 Cl 0.36867(6) -0.07409(9) 0.59616(4) 0.02381(19) Uani 1 1 d . . .
N1 N 0.4203(2) 0.1698(3) 0.72612(13) 0.0224(6) Uani 1 1 d . . .
N2 N 0.58956(19) 0.0171(3) 0.67257(13) 0.0203(6) Uani 1 1 d . . .
N3 N 0.6371(3) -0.7571(4) 1.03130(19) 0.0566(10) Uani 1 1 d . . .
C1 C 0.5582(4) 0.4480(5) 0.6307(2) 0.0526(13) Uani 1 1 d . . .
H1 H 0.6152 0.4918 0.6657 0.063 Uiso 1 1 calc R . .
C2 C 0.4561(4) 0.4890(4) 0.6345(2) 0.0453(12) Uani 1 1 d . . .
H2 H 0.4433 0.5615 0.6731 0.054 Uiso 1 1 calc R . .
C3 C 0.3725(3) 0.4267(4) 0.58348(19) 0.0344(9) Uani 1 1 d . . .
H3 H 0.3035 0.4603 0.5860 0.041 Uiso 1 1 calc R . .
C4 C 0.3908(3) 0.3150(4) 0.52884(17) 0.0316(8) Uani 1 1 d . . .
H4 H 0.3335 0.2666 0.4953 0.038 Uiso 1 1 calc R . .
C5 C 0.4919(3) 0.2725(4) 0.52219(19) 0.0373(10) Uani 1 1 d . . .
H5 H 0.5038 0.1994 0.4835 0.045 Uiso 1 1 calc R . .
C6 C 0.5740(3) 0.3381(5) 0.5726(2) 0.0479(11) Uani 1 1 d . . .
H6 H 0.6430 0.3091 0.5684 0.057 Uiso 1 1 calc R . .
C7 C 0.3372(3) 0.2511(4) 0.74133(18) 0.0293(8) Uani 1 1 d . . .
H7 H 0.2975 0.3400 0.7114 0.035 Uiso 1 1 calc R . .
C8 C 0.3145(3) 0.1909(4) 0.80654(17) 0.0302(8) Uani 1 1 d . . .
H8 H 0.2597 0.2317 0.8283 0.036 Uiso 1 1 calc R . .
C9 C 0.3865(3) 0.0628(4) 0.83208(18) 0.0272(8) Uani 1 1 d . . .
H9 H 0.3913 -0.0043 0.8753 0.033 Uiso 1 1 calc R . .
C10 C 0.4540(2) 0.0470(4) 0.78217(16) 0.0207(7) Uani 1 1 d . . .
C11 C 0.5377(3) -0.0696(4) 0.78549(16) 0.0219(7) Uani 1 1 d . . .
C12 C 0.6030(2) -0.0816(4) 0.73649(16) 0.0195(7) Uani 1 1 d . . .
C13 C 0.6908(2) -0.1959(4) 0.74048(17) 0.0252(7) Uani 1 1 d . . .
H13 H 0.7177 -0.2775 0.7784 0.030 Uiso 1 1 calc R . .
C14 C 0.7296(3) -0.1677(4) 0.68008(17) 0.0269(8) Uani 1 1 d . . .
H14 H 0.7887 -0.2244 0.6680 0.032 Uiso 1 1 calc R . .
C15 C 0.6648(2) -0.0385(4) 0.63963(18) 0.0243(8) Uani 1 1 d . . .
H15 H 0.6732 0.0048 0.5941 0.029 Uiso 1 1 calc R . .
C16 C 0.5574(2) -0.2058(4) 0.84605(16) 0.0237(7) Uani 1 1 d . . .
C17 C 0.5089(4) -0.3729(5) 0.8336(2) 0.0532(13) Uani 1 1 d . . .
H17 H 0.4605 -0.3937 0.7899 0.064 Uiso 1 1 calc R . .
C18 C 0.5304(4) -0.5098(5) 0.88429(19) 0.0501(12) Uani 1 1 d . . .
H18 H 0.4978 -0.6247 0.8749 0.060 Uiso 1 1 calc R . .
C19 C 0.5985(3) -0.4795(4) 0.9477(2) 0.0315(9) Uani 1 1 d . . .
C20 C 0.6217(3) -0.6304(5) 0.9973(2) 0.0425(10) Uani 1 1 d . . .
C21 C 0.6435(3) -0.3100(5) 0.96199(18) 0.0371(8) Uani 1 1 d . . .
H21 H 0.6886 -0.2867 1.0069 0.044 Uiso 1 1 calc R . .
C22 C 0.6225(3) -0.1749(4) 0.91054(18) 0.0325(8) Uani 1 1 d . . .
H22 H 0.6539 -0.0591 0.9203 0.039 Uiso 1 1 calc R . .

loop_
_atom_site_aniso_label
_atom_site_aniso_U_11
_atom_site_aniso_U_22
_atom_site_aniso_U_33
_atom_site_aniso_U_23
_atom_site_aniso_U_13
_atom_site_aniso_U_12
Ru1 0.02367(14) 0.01609(12) 0.01821(13) 0.00354(13) 0.00434(10) -0.00085(13)
Cl1 0.0247(5) 0.0187(4) 0.0278(5) 0.0003(3) 0.0050(4) -0.0054(3)
N1 0.0259(16) 0.0181(14) 0.0231(14) 0.0023(12) 0.0051(12) 0.0022(11)
N2 0.0202(15) 0.0218(13) 0.0193(15) 0.0008(11) 0.0051(12) -0.0026(11)
N3 0.040(2) 0.056(2) 0.076(3) 0.042(2) 0.018(2) 0.0137(16)
C1 0.055(3) 0.036(2) 0.053(3) 0.023(2) -0.023(2) -0.031(2)
C2 0.097(4) 0.0157(16) 0.023(2) 0.0037(16) 0.012(2) -0.006(2)
C3 0.043(2) 0.0258(18) 0.038(2) 0.0165(17) 0.018(2) 0.0143(17)
C4 0.041(2) 0.0287(17) 0.0227(18) 0.0116(17) 0.0013(16) -0.0049(18)
C5 0.060(3) 0.0272(19) 0.032(2) 0.0097(16) 0.026(2) 0.0017(18)
C6 0.035(2) 0.037(2) 0.077(3) 0.037(2) 0.025(2) 0.0011(19)
C7 0.033(2) 0.0251(17) 0.030(2) 0.0031(14) 0.0075(17) 0.0061(14)
C8 0.035(2) 0.0266(17) 0.033(2) -0.0001(17) 0.0183(16) 0.0021(17)
C9 0.036(2) 0.0254(17) 0.0232(19) 0.0009(15) 0.0124(17) -0.0066(15)
C10 0.0263(19) 0.0175(15) 0.0178(17) 0.0018(13) 0.0034(15) -0.0015(14)
C11 0.031(2) 0.0160(15) 0.0169(18) 0.0018(13) 0.0006(15) -0.0033(14)
C12 0.0212(18) 0.0169(15) 0.0190(17) 0.0010(13) 0.0009(14) -0.0052(14)
C13 0.0241(18) 0.0203(15) 0.0286(18) 0.0027(16) -0.0009(15) 0.0033(15)
C14 0.0224(18) 0.0224(17) 0.037(2) -0.0026(15) 0.0083(16) 0.0009(14)
C15 0.026(2) 0.0212(16) 0.0268(19) -0.0023(14) 0.0093(16) -0.0056(14)
C16 0.0281(18) 0.0220(16) 0.0211(17) 0.0027(16) 0.0056(14) 0.0028(16)
C17 0.100(4) 0.033(2) 0.020(2) 0.0019(17) -0.003(2) -0.018(2)
C18 0.096(4) 0.0211(18) 0.033(3) 0.0049(17) 0.013(3) -0.010(2)
C19 0.032(2) 0.0311(19) 0.036(2) 0.0151(17) 0.0181(18) 0.0146(16)
C20 0.030(2) 0.047(2) 0.056(3) 0.024(2) 0.021(2) 0.0130(18)
C21 0.0251(19) 0.053(2) 0.0277(19) 0.016(2) -0.0066(15) 0.000(2)
C22 0.028(2) 0.0329(19) 0.033(2) 0.0105(17) -0.0013(16) -0.0052(16)

loop_
_atom_type_symbol
_atom_type_description
_atom_type_scat_dispersion_real
_atom_type_scat_dispersion_imag
_atom_type_scat_source
C C 0.0033 0.0016 'International Tables Vol C Tables 4.2.6.8 and 6.1.1.4'
H H 0.0000 0.0000 'International Tables Vol C Tables 4.2.6.8 and 6.1.1.4'
N N 0.0061 0.0033 'International Tables Vol C Tables 4.2.6.8 and 6.1.1.4'
Cl Cl 0.1484 0.1585 'International Tables Vol C Tables 4.2.6.8 and 6.1.1.4'
Ru Ru -1.2594 0.8363 'International Tables Vol C Tables 4.2.6.8 and 6.1.1.4'

loop_
_geom_angle_atom_site_label_1
_geom_angle_atom_site_label_2
_geom_angle_atom_site_label_3
_geom_angle
_geom_angle_site_symmetry_1
_geom_angle_site_symmetry_3
_geom_angle_publ_flag
N2 Ru1 N1 86.79(9) . . ?
N2 Ru1 C2 133.18(15) . . ?
N1 Ru1 C2 90.70(12) . . ?
N2 Ru1 C6 90.38(12) . . ?
N1 Ru1 C6 146.33(15) . . ?
C2 Ru1 C6 67.32(15) . . ?
N2 Ru1 C4 142.04(11) . . ?
N1 Ru1 C4 129.16(11) . . ?
C2 Ru1 C4 66.82(14) . . ?
C6 Ru1 C4 66.65(14) . . ?
N2 Ru1 C1 100.82(14) . . ?
N1 Ru1 C1 109.77(15) . . ?
C2 Ru1 C1 37.39(15) . . ?
C6 Ru1 C1 38.13(15) . . ?
C4 Ru1 C1 79.91(14) . . ?
N2 Ru1 C5 107.36(12) . . ?
N1 Ru1 C5 165.84(12) . . ?
C2 Ru1 C5 79.35(13) . . ?
C6 Ru1 C5 36.74(14) . . ?
C4 Ru1 C5 37.30(13) . . ?
C1 Ru1 C5 67.90(15) . . ?
N2 Ru1 C3 167.88(12) . . ?
N1 Ru1 C3 99.15(11) . . ?
C2 Ru1 C3 36.97(14) . . ?
C6 Ru1 C3 78.80(13) . . ?
C4 Ru1 C3 36.89(12) . . ?
C1 Ru1 C3 67.27(15) . . ?
C5 Ru1 C3 66.87(13) . . ?
N2 Ru1 Cl1 84.68(7) . . ?
N1 Ru1 Cl1 83.87(7) . . ?
C2 Ru1 Cl1 141.49(14) . . ?
C6 Ru1 Cl1 129.28(13) . . ?
C4 Ru1 Cl1 87.45(9) . . ?
C1 Ru1 Cl1 165.41(12) . . ?
C5 Ru1 Cl1 97.60(10) . . ?
C3 Ru1 Cl1 106.35(10) . . ?
C7 N1 C10 105.8(3) . . ?
C7 N1 Ru1 125.0(2) . . ?
C10 N1 Ru1 128.62(19) . . ?
C15 N2 C12 105.9(2) . . ?
C15 N2 Ru1 125.4(2) . . ?
C12 N2 Ru1 128.5(2) . . ?
C2 C1 C6 117.5(4) . . ?
C2 C1 Ru1 70.9(2) . . ?
C6 C1 Ru1 70.70(19) . . ?
C2 C1 H1 121.3 . . ?
C6 C1 H1 121.3 . . ?
Ru1 C1 H1 129.3 . . ?
C3 C2 C1 121.7(4) . . ?
C3 C2 Ru1 72.95(19) . . ?
C1 C2 Ru1 71.7(2) . . ?
C3 C2 H2 119.1 . . ?
C1 C2 H2 119.1 . . ?
Ru1 C2 H2 128.6 . . ?
C4 C3 C2 119.2(3) . . ?
C4 C3 Ru1 70.41(18) . . ?
C2 C3 Ru1 70.1(2) . . ?
C4 C3 H3 120.4 . . ?
C2 C3 H3 120.4 . . ?
Ru1 C3 H3 131.9 . . ?
C3 C4 C5 121.1(3) . . ?
C3 C4 Ru1 72.70(19) . . ?
C5 C4 Ru1 72.1(2) . . ?
C3 C4 H4 119.5 . . ?
C5 C4 H4 119.5 . . ?
Ru1 C4 H4 128.0 . . ?
C6 C5 C4 118.9(3) . . ?
C6 C5 Ru1 70.7(2) . . ?
C4 C5 Ru1 70.61(19) . . ?
C6 C5 H5 120.6 . . ?
C4 C5 H5 120.6 . . ?
Ru1 C5 H5 130.6 . . ?
C5 C6 C1 121.6(4) . . ?
C5 C6 Ru1 72.5(2) . . ?
C1 C6 Ru1 71.2(2) . . ?
C5 C6 H6 119.2 . . ?
C1 C6 H6 119.2 . . ?
Ru1 C6 H6 129.7 . . ?
N1 C7 C8 112.5(3) . . ?
N1 C7 H7 123.8 . . ?
C8 C7 H7 123.8 . . ?
C9 C8 C7 106.1(3) . . ?
C9 C8 H8 126.9 . . ?
C7 C8 H8 126.9 . . ?
C8 C9 C10 107.6(3) . . ?
C8 C9 H9 126.2 . . ?
C10 C9 H9 126.2 . . ?
C11 C10 N1 124.0(3) . . ?
C11 C10 C9 127.9(3) . . ?
N1 C10 C9 108.1(3) . . ?
C10 C11 C12 126.9(3) . . ?
C10 C11 C16 117.2(3) . . ?
C12 C11 C16 115.8(3) . . ?
C11 C12 N2 124.3(3) . . ?
C11 C12 C13 127.5(3) . . ?
N2 C12 C13 108.2(3) . . ?
C14 C13 C12 107.8(3) . . ?
C14 C13 H13 126.1 . . ?
C12 C13 H13 126.1 . . ?
C13 C14 C15 106.0(3) . . ?
C13 C14 H14 127.0 . . ?
C15 C14 H14 127.0 . . ?
N2 C15 C14 112.1(3) . . ?
N2 C15 H15 124.0 . . ?
C14 C15 H15 124.0 . . ?
C22 C16 C17 119.0(3) . . ?
C22 C16 C11 123.6(3) . . ?
C17 C16 C11 117.4(3) . . ?
C18 C17 C16 120.6(4) . . ?
C18 C17 H17 119.7 . . ?
C16 C17 H17 119.7 . . ?
C19 C18 C17 119.9(3) . . ?
C19 C18 H18 120.0 . . ?
C17 C18 H18 120.0 . . ?
C18 C19 C21 119.8(3) . . ?
C18 C19 C20 117.5(3) . . ?
C21 C19 C20 122.7(4) . . ?
N3 C20 C19 174.4(5) . . ?
C22 C21 C19 119.8(3) . . ?
C22 C21 H21 120.1 . . ?
C19 C21 H21 120.1 . . ?
C16 C22 C21 120.9(3) . . ?
C16 C22 H22 119.6 . . ?
C21 C22 H22 119.6 . . ?

loop_
_geom_bond_atom_site_label_1
_geom_bond_atom_site_label_2
_geom_bond_distance
_geom_bond_site_symmetry_2
_geom_bond_publ_flag
Ru1 N2 2.081(2) . ?
Ru1 N1 2.081(2) . ?
Ru1 C2 2.165(3) . ?
Ru1 C6 2.169(3) . ?
Ru1 C4 2.173(3) . ?
Ru1 C1 2.175(3) . ?
Ru1 C5 2.192(3) . ?
Ru1 C3 2.202(3) . ?
Ru1 Cl1 2.4194(8) . ?
N1 C7 1.328(4) . ?
N1 C10 1.399(4) . ?
N2 C15 1.339(4) . ?
N2 C12 1.396(4) . ?
N3 C20 1.130(4) . ?
C1 C2 1.391(6) . ?
C1 C6 1.419(6) . ?
C1 H1 0.9500 . ?
C2 C3 1.385(5) . ?
C2 H2 0.9500 . ?
C3 C4 1.384(4) . ?
C3 H3 0.9500 . ?
C4 C5 1.396(5) . ?
C4 H4 0.9500 . ?
C5 C6 1.375(5) . ?
C5 H5 0.9500 . ?
C6 H6 0.9500 . ?
C7 C8 1.405(4) . ?
C7 H7 0.9500 . ?
C8 C9 1.354(4) . ?
C8 H8 0.9500 . ?
C9 C10 1.430(4) . ?
C9 H9 0.9500 . ?
C10 C11 1.387(4) . ?
C11 C12 1.392(4) . ?
C11 C16 1.509(4) . ?
C12 C13 1.418(4) . ?
C13 C14 1.365(4) . ?
C13 H13 0.9500 . ?
C14 C15 1.398(4) . ?
C14 H14 0.9500 . ?
C15 H15 0.9500 . ?
C16 C22 1.362(4) . ?
C16 C17 1.384(4) . ?
C17 C18 1.384(5) . ?
C17 H17 0.9500 . ?
C18 C19 1.364(5) . ?
C18 H18 0.9500 . ?
C19 C21 1.385(5) . ?
C19 C20 1.449(5) . ?
C21 C22 1.383(4) . ?
C21 H21 0.9500 . ?
C22 H22 0.9500 . ?

loop_
_geom_torsion_atom_site_label_1
_geom_torsion_atom_site_label_2
_geom_torsion_atom_site_label_3
_geom_torsion_atom_site_label_4
_geom_torsion
_geom_torsion_site_symmetry_1
_geom_torsion_site_symmetry_2
_geom_torsion_site_symmetry_3
_geom_torsion_site_symmetry_4
_geom_torsion_publ_flag
N2 Ru1 N1 C7 -178.9(3) . . . . ?
C2 Ru1 N1 C7 47.9(3) . . . . ?
C6 Ru1 N1 C7 95.3(3) . . . . ?
C4 Ru1 N1 C7 -12.2(3) . . . . ?
C1 Ru1 N1 C7 80.8(3) . . . . ?
C5 Ru1 N1 C7 2.9(6) . . . . ?
C3 Ru1 N1 C7 11.8(3) . . . . ?
Cl1 Ru1 N1 C7 -93.9(2) . . . . ?
N2 Ru1 N1 C10 -9.6(2) . . . . ?
C2 Ru1 N1 C10 -142.8(3) . . . . ?
C6 Ru1 N1 C10 -95.4(3) . . . . ?
C4 Ru1 N1 C10 157.1(2) . . . . ?
C1 Ru1 N1 C10 -109.9(3) . . . . ?
C5 Ru1 N1 C10 172.2(4) . . . . ?
C3 Ru1 N1 C10 -178.9(3) . . . . ?
Cl1 Ru1 N1 C10 75.4(2) . . . . ?
N1 Ru1 N2 C15 -178.8(2) . . . . ?
C2 Ru1 N2 C15 -90.8(3) . . . . ?
C6 Ru1 N2 C15 -32.4(3) . . . . ?
C4 Ru1 N2 C15 18.2(3) . . . . ?
C1 Ru1 N2 C15 -69.3(3) . . . . ?
C5 Ru1 N2 C15 0.8(3) . . . . ?
C3 Ru1 N2 C15 -58.9(6) . . . . ?
Cl1 Ru1 N2 C15 97.1(2) . . . . ?
N1 Ru1 N2 C12 7.4(2) . . . . ?
C2 Ru1 N2 C12 95.3(3) . . . . ?
C6 Ru1 N2 C12 153.8(3) . . . . ?
C4 Ru1 N2 C12 -155.7(2) . . . . ?
C1 Ru1 N2 C12 116.9(3) . . . . ?
C5 Ru1 N2 C12 -173.1(2) . . . . ?
C3 Ru1 N2 C12 127.2(5) . . . . ?
Cl1 Ru1 N2 C12 -76.7(2) . . . . ?
N2 Ru1 C1 C2 -153.8(2) . . . . ?
N1 Ru1 C1 C2 -63.3(3) . . . . ?
C6 Ru1 C1 C2 129.6(4) . . . . ?
C4 Ru1 C1 C2 64.8(2) . . . . ?
C5 Ru1 C1 C2 101.7(3) . . . . ?
C3 Ru1 C1 C2 28.5(2) . . . . ?
Cl1 Ru1 C1 C2 95.1(6) . . . . ?
N2 Ru1 C1 C6 76.6(2) . . . . ?
N1 Ru1 C1 C6 167.0(2) . . . . ?
C2 Ru1 C1 C6 -129.6(4) . . . . ?
C4 Ru1 C1 C6 -64.8(2) . . . . ?
C5 Ru1 C1 C6 -27.9(2) . . . . ?
C3 Ru1 C1 C6 -101.1(3) . . . . ?
Cl1 Ru1 C1 C6 -34.5(7) . . . . ?
C6 C1 C2 C3 -0.5(5) . . . . ?
Ru1 C1 C2 C3 -55.4(3) . . . . ?
C6 C1 C2 Ru1 55.0(3) . . . . ?
N2 Ru1 C2 C3 169.36(18) . . . . ?
N1 Ru1 C2 C3 -104.4(2) . . . . ?
C6 Ru1 C2 C3 101.9(2) . . . . ?
C4 Ru1 C2 C3 28.6(2) . . . . ?
C1 Ru1 C2 C3 132.9(3) . . . . ?
C5 Ru1 C2 C3 65.5(2) . . . . ?
Cl1 Ru1 C2 C3 -23.4(3) . . . . ?
N2 Ru1 C2 C1 36.5(3) . . . . ?
N1 Ru1 C2 C1 122.8(3) . . . . ?
C6 Ru1 C2 C1 -31.0(2) . . . . ?
C4 Ru1 C2 C1 -104.3(3) . . . . ?
C5 Ru1 C2 C1 -67.4(3) . . . . ?
C3 Ru1 C2 C1 -132.9(3) . . . . ?
Cl1 Ru1 C2 C1 -156.2(2) . . . . ?
C1 C2 C3 C4 2.5(5) . . . . ?
Ru1 C2 C3 C4 -52.3(3) . . . . ?
C1 C2 C3 Ru1 54.9(3) . . . . ?
N2 Ru1 C3 C4 93.0(6) . . . . ?
N1 Ru1 C3 C4 -148.3(2) . . . . ?
C2 Ru1 C3 C4 132.8(3) . . . . ?
C6 Ru1 C3 C4 65.8(2) . . . . ?
C1 Ru1 C3 C4 104.0(2) . . . . ?
C5 Ru1 C3 C4 29.3(2) . . . . ?
Cl1 Ru1 C3 C4 -62.1(2) . . . . ?
N2 Ru1 C3 C2 -39.9(6) . . . . ?
N1 Ru1 C3 C2 78.8(2) . . . . ?
C6 Ru1 C3 C2 -67.0(2) . . . . ?
C4 Ru1 C3 C2 -132.8(3) . . . . ?
C1 Ru1 C3 C2 -28.9(2) . . . . ?
C5 Ru1 C3 C2 -103.5(2) . . . . ?
Cl1 Ru1 C3 C2 165.1(2) . . . . ?
C2 C3 C4 C5 -3.5(5) . . . . ?
Ru1 C3 C4 C5 -55.7(3) . . . . ?
C2 C3 C4 Ru1 52.2(3) . . . . ?
N2 Ru1 C4 C3 -160.1(2) . . . . ?
N1 Ru1 C4 C3 42.0(2) . . . . ?
C2 Ru1 C4 C3 -28.7(2) . . . . ?
C6 Ru1 C4 C3 -102.9(2) . . . . ?
C1 Ru1 C4 C3 -65.4(2) . . . . ?
C5 Ru1 C4 C3 -132.0(3) . . . . ?
Cl1 Ru1 C4 C3 121.9(2) . . . . ?
N2 Ru1 C4 C5 -28.1(3) . . . . ?
N1 Ru1 C4 C5 173.95(18) . . . . ?
C2 Ru1 C4 C5 103.3(2) . . . . ?
C6 Ru1 C4 C5 29.1(2) . . . . ?
C1 Ru1 C4 C5 66.6(2) . . . . ?
C3 Ru1 C4 C5 132.0(3) . . . . ?
Cl1 Ru1 C4 C5 -106.1(2) . . . . ?
C3 C4 C5 C6 2.4(5) . . . . ?
Ru1 C4 C5 C6 -53.6(3) . . . . ?
C3 C4 C5 Ru1 56.0(3) . . . . ?
N2 Ru1 C5 C6 -66.0(2) . . . . ?
N1 Ru1 C5 C6 112.2(5) . . . . ?
C2 Ru1 C5 C6 66.2(2) . . . . ?
C4 Ru1 C5 C6 131.7(3) . . . . ?
C1 Ru1 C5 C6 28.9(2) . . . . ?
C3 Ru1 C5 C6 102.7(2) . . . . ?
Cl1 Ru1 C5 C6 -152.7(2) . . . . ?
N2 Ru1 C5 C4 162.34(19) . . . . ?
N1 Ru1 C5 C4 -19.5(6) . . . . ?
C2 Ru1 C5 C4 -65.5(2) . . . . ?
C6 Ru1 C5 C4 -131.7(3) . . . . ?
C1 Ru1 C5 C4 -102.8(2) . . . . ?
C3 Ru1 C5 C4 -29.0(2) . . . . ?
Cl1 Ru1 C5 C4 75.56(19) . . . . ?
C4 C5 C6 C1 -0.2(5) . . . . ?
Ru1 C5 C6 C1 -53.8(3) . . . . ?
C4 C5 C6 Ru1 53.5(3) . . . . ?
C2 C1 C6 C5 -0.7(5) . . . . ?
Ru1 C1 C6 C5 54.4(3) . . . . ?
C2 C1 C6 Ru1 -55.1(3) . . . . ?
N2 Ru1 C6 C5 119.3(2) . . . . ?
N1 Ru1 C6 C5 -155.9(2) . . . . ?
C2 Ru1 C6 C5 -103.0(2) . . . . ?
C4 Ru1 C6 C5 -29.5(2) . . . . ?
C1 Ru1 C6 C5 -133.5(3) . . . . ?
C3 Ru1 C6 C5 -66.2(2) . . . . ?
Cl1 Ru1 C6 C5 35.9(3) . . . . ?
N2 Ru1 C6 C1 -107.2(2) . . . . ?
N1 Ru1 C6 C1 -22.4(4) . . . . ?
C2 Ru1 C6 C1 30.5(2) . . . . ?
C4 Ru1 C6 C1 103.9(3) . . . . ?
C5 Ru1 C6 C1 133.5(3) . . . . ?
C3 Ru1 C6 C1 67.3(2) . . . . ?
Cl1 Ru1 C6 C1 169.37(19) . . . . ?
C10 N1 C7 C8 1.4(4) . . . . ?
Ru1 N1 C7 C8 172.7(2) . . . . ?
N1 C7 C8 C9 -1.3(4) . . . . ?
C7 C8 C9 C10 0.6(4) . . . . ?
C7 N1 C10 C11 178.0(3) . . . . ?
Ru1 N1 C10 C11 7.0(4) . . . . ?
C7 N1 C10 C9 -0.9(3) . . . . ?
Ru1 N1 C10 C9 -171.8(2) . . . . ?
C8 C9 C10 C11 -178.7(3) . . . . ?
C8 C9 C10 N1 0.2(3) . . . . ?
N1 C10 C11 C12 2.0(5) . . . . ?
C9 C10 C11 C12 -179.4(3) . . . . ?
N1 C10 C11 C16 -174.4(3) . . . . ?
C9 C10 C11 C16 4.3(5) . . . . ?
C10 C11 C12 N2 -4.3(5) . . . . ?
C16 C11 C12 N2 172.1(3) . . . . ?
C10 C11 C12 C13 177.7(3) . . . . ?
C16 C11 C12 C13 -5.9(5) . . . . ?
C15 N2 C12 C11 -177.3(3) . . . . ?
Ru1 N2 C12 C11 -2.5(4) . . . . ?
C15 N2 C12 C13 1.0(3) . . . . ?
Ru1 N2 C12 C13 175.78(19) . . . . ?
C11 C12 C13 C14 178.0(3) . . . . ?
N2 C12 C13 C14 -0.2(3) . . . . ?
C12 C13 C14 C15 -0.6(3) . . . . ?
C12 N2 C15 C14 -1.4(3) . . . . ?
Ru1 N2 C15 C14 -176.42(19) . . . . ?
C13 C14 C15 N2 1.3(4) . . . . ?
C10 C11 C16 C22 -92.3(4) . . . . ?
C12 C11 C16 C22 91.0(4) . . . . ?
C10 C11 C16 C17 90.0(4) . . . . ?
C12 C11 C16 C17 -86.7(4) . . . . ?
C22 C16 C17 C18 -3.4(6) . . . . ?
C11 C16 C17 C18 174.4(4) . . . . ?
C16 C17 C18 C19 1.2(7) . . . . ?
C17 C18 C19 C21 1.9(6) . . . . ?
C17 C18 C19 C20 -177.1(4) . . . . ?
C18 C19 C20 N3 21(4) . . . . ?
C21 C19 C20 N3 -158(4) . . . . ?
C18 C19 C21 C22 -2.7(5) . . . . ?
C20 C19 C21 C22 176.2(3) . . . . ?
C17 C16 C22 C21 2.6(5) . . . . ?
C11 C16 C22 C21 -175.1(3) . . . . ?
C19 C21 C22 C16 0.5(5) . . . . ?
